data_4517987
loop_
_publ_author_name
'Zhang, Zhijie'
'Yi, Dong'
'Zhang, Min'
'Wei, Jun'
'Lu, Ji'
'Yang, Lin'
'Wang, Jun'
'Hao, Na'
'Pan, Xianchao'
'Zhang, Shiqi'
'Wei, Siping'
'Fu, Qiang'

_publ_section_title
;
 Photocatalytic Intramolecular [2 + 2] Cycloaddition of Indole Derivatives
 via Energy Transfer: A Method for Late-Stage Skeletal Transformation
;
_journal_name_full 'ACS Catalysis'
_journal_page_first 10149
_journal_page_last 10156
_journal_paper_doi 10.1021/acscatal.0c01841
_journal_year 2020
_chemical_formula_moiety 'C17 H17 N O2'
_chemical_formula_sum 'C17 H17 N O2'
_chemical_formula_weight 267.31
_space_group_crystal_system monoclinic
_space_group_IT_number 14
_space_group_name_Hall '-P 2ybc'
_space_group_name_H-M_alt 'P 1 21/c 1'
_atom_sites_solution_hydrogens geom
_atom_sites_solution_primary direct
_audit_creation_date 2020-06-13
_audit_creation_method
;
Olex2 1.2
(compiled 2016.02.19 svn.r3266 for OlexSys, GUI svn.r5155)
;
_cell_angle_alpha 90
_cell_angle_beta 109.258(3)
_cell_angle_gamma 90
_cell_formula_units_Z 4
_cell_length_a 11.2862(3)
_cell_length_b 9.2093(2)
_cell_length_c 13.1111(3)
_cell_measurement_reflns_used 3258
_cell_measurement_temperature 150.00(10)
_cell_measurement_theta_max 71.1830
_cell_measurement_theta_min 4.1000
_cell_volume 1286.49(6)
_computing_cell_refinement 'CrysAlisPro 1.171.39.46e (Rigaku OD, 2018)'
_computing_data_collection 'CrysAlisPro 1.171.39.46e (Rigaku OD, 2018)'
_computing_data_reduction 'CrysAlisPro 1.171.39.46e (Rigaku OD, 2018)'
_computing_molecular_graphics 'Olex2 (Dolomanov et al., 2009)'
_computing_publication_material 'Olex2 (Dolomanov et al., 2009)'
_computing_structure_refinement 'ShelXL (Sheldrick, 2015)'
_computing_structure_solution 'ShelXT (Sheldrick, 2015)'
_diffrn_ambient_environment N~2~
_diffrn_ambient_temperature 150.00(10)
_diffrn_detector 'CCD plate'
_diffrn_detector_area_resol_mean 15.9595
_diffrn_detector_type EosS2
_diffrn_measured_fraction_theta_full 1.000
_diffrn_measured_fraction_theta_max 0.985
_diffrn_measurement_details
;
List of Runs (angles in degrees, time in seconds):

  # Type    Start    End  Width  t~exp~   \w     \q     \k     \f   Frames
--------------------------------------------------------------------------
  1  \w    -53.00  33.00   1.00    1.00    --  -34.98  57.00 -60.00   86
  2  \w   -107.00   3.00   1.00    1.00    --  -34.98 -19.00 120.00  110
  3  \w     23.00  90.00   1.00    1.00    --   34.98-125.00-150.00   67
  4  \w     23.00  90.00   1.00    1.00    --   34.98-125.00 120.00   67
  5  \w      1.00  75.00   1.00    1.00    --   34.98 -99.00-120.00   74
  6  \w      6.00 104.00   1.00    1.00    --   34.98  77.00  30.00   98
  7  \w     37.00 110.00   1.00    1.03    --  106.90 -94.00 120.00   73
  8  \w     37.00 110.00   1.00    1.03    --  106.90 -94.00-180.00   73
  9  \w     37.00 127.00   1.00    1.03    --  106.90 -45.00 -60.00   90
 10  \w     61.00 178.00   1.00    1.03    --  106.90  15.00   0.00  117
 11  \w    100.00 178.00   1.00    1.03    --  106.90 111.00-150.00   78
 12  \w     78.00 176.00   1.00    1.03    --  106.90  77.00 120.00   98
 13  \w     35.00 133.00   1.00    1.03    --  106.90 -30.00 120.00   98
 14  \w    100.00 178.00   1.00    1.03    --  106.90 111.00-180.00   78
 15  \w   -106.00 -48.00   1.00    1.00    --  -34.98   0.00-150.00   58
 16  \w     16.00 103.00   1.00    1.00    --   34.98  57.00 -60.00   87
;
_diffrn_measurement_device 'four-circle diffractometer'
_diffrn_measurement_device_type 'New Gemini, Dual, Cu at home/near, EosS2'
_diffrn_measurement_method '\w scans'
_diffrn_orient_matrix_type 'CrysAlisPro convention (1999,Acta A55,543-557)'
_diffrn_orient_matrix_UB_11 0.0892708000
_diffrn_orient_matrix_UB_12 0.1145316000
_diffrn_orient_matrix_UB_13 0.0709294000
_diffrn_orient_matrix_UB_21 0.1129884000
_diffrn_orient_matrix_UB_22 -0.0797094000
_diffrn_orient_matrix_UB_23 -0.0152059000
_diffrn_orient_matrix_UB_31 -0.0131213000
_diffrn_orient_matrix_UB_32 0.0922061000
_diffrn_orient_matrix_UB_33 -0.1011782000
_diffrn_radiation_monochromator graphite
_diffrn_radiation_probe x-ray
_diffrn_radiation_type CuK\a
_diffrn_radiation_wavelength 1.54184
_diffrn_reflns_av_R_equivalents 0.0355
_diffrn_reflns_av_unetI/netI 0.0311
_diffrn_reflns_Laue_measured_fraction_full 1.000
_diffrn_reflns_Laue_measured_fraction_max 0.985
_diffrn_reflns_limit_h_max 13
_diffrn_reflns_limit_h_min -13
_diffrn_reflns_limit_k_max 11
_diffrn_reflns_limit_k_min -10
_diffrn_reflns_limit_l_max 15
_diffrn_reflns_limit_l_min -16
_diffrn_reflns_number 7083
_diffrn_reflns_point_group_measured_fraction_full 1.000
_diffrn_reflns_point_group_measured_fraction_max 0.985
_diffrn_reflns_theta_full 67.684
_diffrn_reflns_theta_max 71.299
_diffrn_reflns_theta_min 4.149
_diffrn_source 'fine-focus sealed X-ray tube'
_diffrn_source_type 'Enhance (Cu) X-ray Source'
_exptl_absorpt_coefficient_mu 0.721
_exptl_absorpt_correction_T_max 1.00000
_exptl_absorpt_correction_T_min 0.76280
_exptl_absorpt_correction_type multi-scan
_exptl_absorpt_process_details
;
CrysAlisPro 1.171.39.46e (Rigaku Oxford Diffraction, 2018)
Empirical absorption correction using spherical harmonics,
 implemented in SCALE3 ABSPACK scaling algorithm.
;
_exptl_crystal_colour 'clear light colourless'
_exptl_crystal_colour_lustre clear
_exptl_crystal_colour_modifier light
_exptl_crystal_colour_primary colourless
_exptl_crystal_density_diffrn 1.380
_exptl_crystal_description block
_exptl_crystal_F_000 568
_exptl_crystal_size_max 0.5
_exptl_crystal_size_mid 0.5
_exptl_crystal_size_min 0.4
_refine_diff_density_max 0.254
_refine_diff_density_min -0.370
_refine_diff_density_rms 0.076
_refine_ls_extinction_method none
_refine_ls_goodness_of_fit_ref 1.054
_refine_ls_hydrogen_treatment constr
_refine_ls_matrix_type full
_refine_ls_number_parameters 181
_refine_ls_number_reflns 2463
_refine_ls_number_restraints 0
_refine_ls_restrained_S_all 1.054
_refine_ls_R_factor_all 0.0581
_refine_ls_R_factor_gt 0.0547
_refine_ls_shift/su_max 0.000
_refine_ls_shift/su_mean 0.000
_refine_ls_structure_factor_coef Fsqd
_refine_ls_weighting_details 'w=1/[\s^2^(Fo^2^)+(0.0930P)^2^+0.2629P] where P=(Fo^2^+2Fc^2^)/3'
_refine_ls_weighting_scheme calc
_refine_ls_wR_factor_gt 0.1418
_refine_ls_wR_factor_ref 0.1461
_reflns_Friedel_coverage 0.000
_reflns_number_gt 2226
_reflns_number_total 2463
_reflns_threshold_expression 'I > 2\s(I)'
_cod_data_source_file cs0c01841_si_003.cif
_cod_data_source_block fq-zzj-pi-21-150
_cod_depositor_comments 'Adding full bibliography for 4517987--4517988.cif.'
_cod_original_cell_volume 1286.48(5)
_cod_database_code 4517987
_shelx_space_group_comment
;
The symmetry employed for this shelxl refinement is uniquely defined
by the following loop, which should always be used as a source of
symmetry information in preference to the above space-group names.
They are only intended as comments.
;
_reflns_odcompleteness_completeness 100.00
_reflns_odcompleteness_iscentric 1
_reflns_odcompleteness_theta 66.97
_olex2_refinement_description
;
1. Fixed Uiso
 At 1.2 times of:
  All C(H) groups, All C(H,H) groups
2.a Ternary CH refined with riding coordinates:
 C007(H007)
2.b Secondary CH2 refined with riding coordinates:
 C009(H00A,H00B), C00A(H00C,H00D), C00D(H00E,H00F), C00H(H00J,H00K), C00J(H00M,
 H00N), C00K(H00O,H00P)
2.c Aromatic/amide H refined with riding coordinates:
 C00E(H00G), C00F(H00H), C00G(H00I), C00I(H00L)
;
_shelx_shelxl_version_number 2014/7
_olex2_date_sample_data_collection 2020-06-11
_olex2_submission_special_instructions 'No special instructions were received'
_oxdiff_exptl_absorpt_empirical_details
;
Empirical correction (ABSPACK) includes:
- Absorption correction using spherical harmonics
- Frame scaling
- Detector area scaling
;
_oxdiff_exptl_absorpt_empirical_full_max 1.722
_oxdiff_exptl_absorpt_empirical_full_min 0.719

loop_
_space_group_symop_operation_xyz
'x, y, z'
'-x, y+1/2, -z+1/2'
'-x, -y, -z'
'x, -y-1/2, z-1/2'

loop_
_atom_site_label
_atom_site_type_symbol
_atom_site_fract_x
_atom_site_fract_y
_atom_site_fract_z
_atom_site_U_iso_or_equiv
_atom_site_adp_type
_atom_site_occupancy
_atom_site_site_symmetry_order
_atom_site_calc_flag
_atom_site_refinement_flags_posn
_atom_site_refinement_flags_adp
_atom_site_refinement_flags_occupancy
_atom_site_disorder_assembly
_atom_site_disorder_group
O001 O 0.48779(10) 0.76946(15) 0.48320(10) 0.0370(3) Uani 1 1 d . . . . .
O002 O 0.05669(11) 0.82707(14) 0.75307(10) 0.0363(3) Uani 1 1 d . . . . .
N003 N 0.16973(11) 0.83805(14) 0.63803(10) 0.0248(3) Uani 1 1 d . . . . .
C004 C 0.34579(13) 0.80992(17) 0.57951(12) 0.0237(3) Uani 1 1 d . . . . .
C005 C 0.28469(14) 0.66565(17) 0.58358(11) 0.0241(4) Uani 1 1 d . . . . .
C006 C 0.24890(13) 0.92419(17) 0.58985(12) 0.0238(3) Uani 1 1 d . . . . .
C007 C 0.35380(14) 1.00443(17) 0.67921(12) 0.0258(4) Uani 1 1 d . . . . .
H007 H 0.3846 1.0882 0.6492 0.031 Uiso 1 1 calc R . . . .
C008 C 0.17988(13) 0.68837(17) 0.61655(11) 0.0244(3) Uani 1 1 d . . . . .
C009 C 0.16921(14) 1.00187(18) 0.48796(12) 0.0280(4) Uani 1 1 d . . . . .
H00A H 0.1363 1.0910 0.5077 0.034 Uiso 1 1 calc R . . . .
H00B H 0.0986 0.9408 0.4494 0.034 Uiso 1 1 calc R . . . .
C00A C 0.30152(15) 0.89920(19) 0.38527(12) 0.0305(4) Uani 1 1 d . . . . .
H00C H 0.2340 0.8334 0.3479 0.037 Uiso 1 1 calc R . . . .
H00D H 0.3467 0.9233 0.3361 0.037 Uiso 1 1 calc R . . . .
C00B C 0.12488(14) 0.89511(18) 0.71466(13) 0.0280(4) Uani 1 1 d . . . . .
C00C C 0.38909(14) 0.82344(17) 0.48215(12) 0.0259(4) Uani 1 1 d . . . . .
C00D C 0.24529(15) 1.03763(19) 0.41405(12) 0.0303(4) Uani 1 1 d . . . . .
H00E H 0.1915 1.0836 0.3486 0.036 Uiso 1 1 calc R . . . .
H00F H 0.3120 1.1050 0.4502 0.036 Uiso 1 1 calc R . . . .
C00E C 0.31797(15) 0.52714(18) 0.56363(12) 0.0288(4) Uani 1 1 d . . . . .
H00G H 0.3877 0.5115 0.5422 0.035 Uiso 1 1 calc R . . . .
C00F C 0.14073(16) 0.43456(19) 0.60784(13) 0.0335(4) Uani 1 1 d . . . . .
H00H H 0.0926 0.3557 0.6150 0.040 Uiso 1 1 calc R . . . .
C00G C 0.10653(14) 0.57369(19) 0.62899(12) 0.0292(4) Uani 1 1 d . . . . .
H00I H 0.0369 0.5890 0.6507 0.035 Uiso 1 1 calc R . . . .
C00H C 0.44039(14) 0.87037(18) 0.68746(12) 0.0265(4) Uani 1 1 d . . . . .
H00J H 0.4486 0.8093 0.7497 0.032 Uiso 1 1 calc R . . . .
H00K H 0.5221 0.8945 0.6827 0.032 Uiso 1 1 calc R . . . .
C00I C 0.24479(17) 0.41094(19) 0.57630(13) 0.0343(4) Uani 1 1 d . . . . .
H00L H 0.2661 0.3168 0.5635 0.041 Uiso 1 1 calc R . . . .
C00J C 0.31785(16) 1.0489(2) 0.77765(14) 0.0346(4) Uani 1 1 d . . . . .
H00M H 0.3486 1.1461 0.8000 0.042 Uiso 1 1 calc R . . . .
H00N H 0.3570 0.9833 0.8371 0.042 Uiso 1 1 calc R . . . .
C00K C 0.17465(16) 1.04523(19) 0.75132(14) 0.0339(4) Uani 1 1 d . . . . .
H00O H 0.1539 1.0719 0.8150 0.041 Uiso 1 1 calc R . . . .
H00P H 0.1356 1.1150 0.6948 0.041 Uiso 1 1 calc R . . . .

loop_
_atom_site_aniso_label
_atom_site_aniso_U_11
_atom_site_aniso_U_22
_atom_site_aniso_U_33
_atom_site_aniso_U_23
_atom_site_aniso_U_13
_atom_site_aniso_U_12
O001 0.0295(6) 0.0503(8) 0.0362(7) -0.0020(6) 0.0174(5) 0.0005(5)
O002 0.0328(6) 0.0447(7) 0.0398(7) 0.0054(5) 0.0231(5) 0.0035(5)
N003 0.0215(6) 0.0301(7) 0.0242(6) 0.0022(5) 0.0094(5) -0.0009(5)
C004 0.0208(7) 0.0295(8) 0.0209(7) -0.0007(6) 0.0070(6) -0.0011(6)
C005 0.0232(7) 0.0302(8) 0.0178(7) 0.0011(6) 0.0051(6) -0.0019(6)
C006 0.0218(7) 0.0274(8) 0.0239(8) -0.0001(6) 0.0100(6) -0.0016(6)
C007 0.0254(7) 0.0286(8) 0.0234(7) -0.0024(6) 0.0081(6) -0.0030(6)
C008 0.0229(7) 0.0306(8) 0.0181(7) 0.0015(6) 0.0046(5) -0.0009(6)
C009 0.0247(7) 0.0317(8) 0.0266(8) 0.0027(6) 0.0070(6) -0.0006(6)
C00A 0.0331(8) 0.0380(9) 0.0218(7) -0.0007(7) 0.0110(6) -0.0070(7)
C00B 0.0220(7) 0.0359(9) 0.0277(8) 0.0043(7) 0.0103(6) 0.0065(6)
C00C 0.0242(7) 0.0298(8) 0.0262(8) -0.0041(6) 0.0118(6) -0.0058(6)
C00D 0.0312(8) 0.0341(9) 0.0242(8) 0.0041(6) 0.0075(7) -0.0036(7)
C00E 0.0307(8) 0.0326(9) 0.0230(7) 0.0002(6) 0.0087(6) 0.0015(6)
C00F 0.0379(9) 0.0318(9) 0.0265(8) 0.0025(7) 0.0051(7) -0.0106(7)
C00G 0.0251(7) 0.0384(9) 0.0234(7) 0.0028(6) 0.0070(6) -0.0065(6)
C00H 0.0221(7) 0.0332(8) 0.0231(7) -0.0016(6) 0.0060(6) -0.0016(6)
C00I 0.0430(9) 0.0283(8) 0.0288(8) -0.0006(6) 0.0079(7) -0.0008(7)
C00J 0.0333(9) 0.0429(10) 0.0295(8) -0.0097(7) 0.0128(7) -0.0047(7)
C00K 0.0353(9) 0.0373(9) 0.0336(9) -0.0030(7) 0.0173(7) 0.0048(7)

loop_
_atom_type_symbol
_atom_type_description
_atom_type_scat_dispersion_real
_atom_type_scat_dispersion_imag
_atom_type_scat_source
C C 0.0181 0.0091 'International Tables Vol C Tables 4.2.6.8 and 6.1.1.4'
H H 0.0000 0.0000 'International Tables Vol C Tables 4.2.6.8 and 6.1.1.4'
N N 0.0311 0.0180 'International Tables Vol C Tables 4.2.6.8 and 6.1.1.4'
O O 0.0492 0.0322 'International Tables Vol C Tables 4.2.6.8 and 6.1.1.4'

loop_
_geom_angle_atom_site_label_1
_geom_angle_atom_site_label_2
_geom_angle_atom_site_label_3
_geom_angle
_geom_angle_site_symmetry_1
_geom_angle_site_symmetry_3
_geom_angle_publ_flag
C008 N003 C006 109.61(12) . . ?
C00B N003 C006 121.83(13) . . ?
C00B N003 C008 126.27(13) . . ?
C005 C004 C006 104.51(11) . . ?
C005 C004 C00C 112.40(12) . . ?
C005 C004 C00H 117.70(12) . . ?
C006 C004 C00H 88.28(11) . . ?
C00C C004 C006 116.69(12) . . ?
C00C C004 C00H 114.76(12) . . ?
C008 C005 C004 108.78(13) . . ?
C00E C005 C004 130.76(14) . . ?
C00E C005 C008 120.44(14) . . ?
N003 C006 C004 102.41(12) . . ?
N003 C006 C007 110.50(12) . . ?
N003 C006 C009 111.16(12) . . ?
C007 C006 C004 90.27(11) . . ?
C009 C006 C004 118.08(12) . . ?
C009 C006 C007 121.50(14) . . ?
C006 C007 H007 110.8 . . ?
C006 C007 C00H 88.85(11) . . ?
C00H C007 H007 110.8 . . ?
C00J C007 C006 114.57(12) . . ?
C00J C007 H007 110.8 . . ?
C00J C007 C00H 119.26(13) . . ?
C005 C008 N003 109.72(13) . . ?
C00G C008 N003 128.84(14) . . ?
C00G C008 C005 121.36(15) . . ?
C006 C009 H00A 109.3 . . ?
C006 C009 H00B 109.3 . . ?
C006 C009 C00D 111.43(12) . . ?
H00A C009 H00B 108.0 . . ?
C00D C009 H00A 109.3 . . ?
C00D C009 H00B 109.3 . . ?
H00C C00A H00D 107.8 . . ?
C00C C00A H00C 109.0 . . ?
C00C C00A H00D 109.0 . . ?
C00C C00A C00D 113.01(13) . . ?
C00D C00A H00C 109.0 . . ?
C00D C00A H00D 109.0 . . ?
O002 C00B N003 122.72(16) . . ?
O002 C00B C00K 123.84(15) . . ?
N003 C00B C00K 113.33(13) . . ?
O001 C00C C004 120.39(14) . . ?
O001 C00C C00A 123.04(14) . . ?
C00A C00C C004 116.51(13) . . ?
C009 C00D H00E 109.6 . . ?
C009 C00D H00F 109.6 . . ?
C00A C00D C009 110.08(13) . . ?
C00A C00D H00E 109.6 . . ?
C00A C00D H00F 109.6 . . ?
H00E C00D H00F 108.2 . . ?
C005 C00E H00G 120.7 . . ?
C005 C00E C00I 118.56(15) . . ?
C00I C00E H00G 120.7 . . ?
C00G C00F H00H 119.3 . . ?
C00I C00F H00H 119.3 . . ?
C00I C00F C00G 121.48(15) . . ?
C008 C00G C00F 117.57(15) . . ?
C008 C00G H00I 121.2 . . ?
C00F C00G H00I 121.2 . . ?
C004 C00H H00J 113.7 . . ?
C004 C00H H00K 113.7 . . ?
C007 C00H C004 89.65(11) . . ?
C007 C00H H00J 113.7 . . ?
C007 C00H H00K 113.7 . . ?
H00J C00H H00K 111.0 . . ?
C00E C00I H00L 119.7 . . ?
C00F C00I C00E 120.59(16) . . ?
C00F C00I H00L 119.7 . . ?
C007 C00J H00M 109.5 . . ?
C007 C00J H00N 109.5 . . ?
C007 C00J C00K 110.86(13) . . ?
H00M C00J H00N 108.1 . . ?
C00K C00J H00M 109.5 . . ?
C00K C00J H00N 109.5 . . ?
C00B C00K C00J 110.17(13) . . ?
C00B C00K H00O 109.6 . . ?
C00B C00K H00P 109.6 . . ?
C00J C00K H00O 109.6 . . ?
C00J C00K H00P 109.6 . . ?
H00O C00K H00P 108.1 . . ?

loop_
_geom_bond_atom_site_label_1
_geom_bond_atom_site_label_2
_geom_bond_distance
_geom_bond_site_symmetry_2
_geom_bond_publ_flag
O001 C00C 1.2157(19) . ?
O002 C00B 1.222(2) . ?
N003 C006 1.4830(19) . ?
N003 C008 1.419(2) . ?
N003 C00B 1.370(2) . ?
C004 C005 1.506(2) . ?
C004 C006 1.555(2) . ?
C004 C00C 1.515(2) . ?
C004 C00H 1.567(2) . ?
C005 C008 1.403(2) . ?
C005 C00E 1.379(2) . ?
C006 C007 1.551(2) . ?
C006 C009 1.521(2) . ?
C007 H007 0.9800 . ?
C007 C00H 1.556(2) . ?
C007 C00J 1.531(2) . ?
C008 C00G 1.384(2) . ?
C009 H00A 0.9700 . ?
C009 H00B 0.9700 . ?
C009 C00D 1.528(2) . ?
C00A H00C 0.9700 . ?
C00A H00D 0.9700 . ?
C00A C00C 1.500(2) . ?
C00A C00D 1.526(2) . ?
C00B C00K 1.510(2) . ?
C00D H00E 0.9700 . ?
C00D H00F 0.9700 . ?
C00E H00G 0.9300 . ?
C00E C00I 1.395(2) . ?
C00F H00H 0.9300 . ?
C00F C00G 1.392(2) . ?
C00F C00I 1.385(3) . ?
C00G H00I 0.9300 . ?
C00H H00J 0.9700 . ?
C00H H00K 0.9700 . ?
C00I H00L 0.9300 . ?
C00J H00M 0.9700 . ?
C00J H00N 0.9700 . ?
C00J C00K 1.538(2) . ?
C00K H00O 0.9700 . ?
C00K H00P 0.9700 . ?
